data_7010147
loop_
_publ_author_name
'Lu, Norman'
'Norman, Nicholas C.'
'Orpen, A. Guy'
'Quayle, Michael J.'
'Timms, Peter L.'
'Whittell, George R.'

_publ_section_title
;
 Transition metal complexes incorporating the BF2 ligand formed by
 oxidative addition of the B--B bond in B2F4
;
_journal_issue 22
_journal_name_full 'Journal of the Chemical Society, Dalton Transactions'
_journal_page_first 4032
_journal_paper_doi 10.1039/b006535h
_journal_year 2000
_chemical_formula_sum 'C28 H28 B2 F4 P2 Pt'
_chemical_formula_weight 719.15
_chemical_name_systematic
;
 ?
;
_space_group_IT_number 2
_symmetry_cell_setting triclinic
_symmetry_space_group_name_Hall '-P 1'
_symmetry_space_group_name_H-M 'P -1'
_atom_sites_solution_hydrogens geom
_atom_sites_solution_primary direct
_atom_sites_solution_secondary difmap
_audit_creation_method SHELXL
_cell_angle_alpha 85.61(6)
_cell_angle_beta 80.07(5)
_cell_angle_gamma 71.32(4)
_cell_formula_units_Z 2
_cell_length_a 8.924(4)
_cell_length_b 11.185(7)
_cell_length_c 14.678(12)
_cell_measurement_reflns_used 219
_cell_measurement_temperature 173(2)
_cell_measurement_theta_max 50
_cell_measurement_theta_min 5
_cell_volume 1366.8(16)
_computing_cell_refinement 'SAINT (Siemens, 1995b)'
_computing_data_collection 'SMART (Siemens, 1995b)'
_computing_data_reduction 'SAINT (Siemens, 1995b)'
_computing_molecular_graphics 'SHELXTL (Siemens, 1995a)'
_computing_publication_material 'SHELXTL (Siemens, 1995a)'
_computing_structure_refinement 'SHELXTL (Siemens, 1995a)'
_computing_structure_solution 'SHELXTL (Siemens, 1995a)'
_diffrn_ambient_temperature 173(2)
_diffrn_measurement_device 'Siemens SMART Area Detector'
_diffrn_measurement_method '\w rotation with narrow frame'
_diffrn_radiation_monochromator graphite
_diffrn_radiation_source 'fine-focus sealed tube'
_diffrn_radiation_type MoK\a
_diffrn_radiation_wavelength 0.71073
_diffrn_reflns_av_R_equivalents 0.0444
_diffrn_reflns_av_sigmaI/netI 0.0688
_diffrn_reflns_limit_h_max 11
_diffrn_reflns_limit_h_min -10
_diffrn_reflns_limit_k_max 14
_diffrn_reflns_limit_k_min -14
_diffrn_reflns_limit_l_max 17
_diffrn_reflns_limit_l_min -18
_diffrn_reflns_number 14332
_diffrn_reflns_theta_max 27.54
_diffrn_reflns_theta_min 1.41
_exptl_absorpt_coefficient_mu 5.294
_exptl_absorpt_correction_T_max 0.243
_exptl_absorpt_correction_T_min 0.120
_exptl_absorpt_correction_type 'SADABS (Sheldrick, 1996)'
_exptl_crystal_density_diffrn 1.748
_exptl_crystal_density_meas ?
_exptl_crystal_description block
_exptl_crystal_F_000 700
_exptl_crystal_size_max 0.5
_exptl_crystal_size_mid 0.2
_exptl_crystal_size_min 0.2
_refine_diff_density_max 2.514
_refine_diff_density_min -1.545
_refine_diff_density_rms 0.151
_refine_ls_extinction_method none
_refine_ls_goodness_of_fit_all 0.988
_refine_ls_goodness_of_fit_obs 1.027
_refine_ls_matrix_type full
_refine_ls_number_parameters 334
_refine_ls_number_reflns 6163
_refine_ls_number_restraints 0
_refine_ls_restrained_S_all 0.988
_refine_ls_restrained_S_obs 1.027
_refine_ls_R_factor_all 0.0497
_refine_ls_R_factor_obs 0.0343
_refine_ls_shift/esd_max -0.003
_refine_ls_shift/esd_mean 0.000
_refine_ls_structure_factor_coef Fsqd
_refine_ls_weighting_details 'w=1/[\s^2^(Fo^2^)+(0.0277P)^2^+0.0000P] whereP=(Max(Fo^2^,0)+2Fc^2^)/3'
_refine_ls_weighting_scheme calc
_refine_ls_wR_factor_all 0.0688
_refine_ls_wR_factor_obs 0.0647
_reflns_number_observed 5100
_reflns_number_total 6163
_reflns_observed_criterion >2sigma(I)
_cod_data_source_file b006535h.txt
_cod_data_source_block 2
_cod_depositor_comments
;
The following automatic conversions were performed:

'_refine_ls_weighting_scheme' value 'calc
w=1/[\s^2^(Fo^2^)+(0.0277P)^2^+0.0000P]
whereP=(Max(Fo^2^,0)+2Fc^2^)/3' was changed to 'calc'. New tag
'_refine_ls_weighting_details' was created. The value of the new tag
was set to 'w=1/[\s^2^(Fo^2^)+(0.0277P)^2^+0.0000P]
whereP=(Max(Fo^2^,0)+2Fc^2^)/3'.

Automatic conversion script
Id: cif_fix_values 3143 2015-03-26 13:38:13Z robertas 
;
_cod_original_cell_volume 1366.7(15)
_cod_original_sg_symbol_H-M P-1
_cod_database_code 7010147

loop_
_symmetry_equiv_pos_as_xyz
'x, y, z'
'-x, -y, -z'

loop_
_atom_site_aniso_label
_atom_site_aniso_U_11
_atom_site_aniso_U_22
_atom_site_aniso_U_33
_atom_site_aniso_U_23
_atom_site_aniso_U_13
_atom_site_aniso_U_12
Pt1 0.02411(11) 0.01355(9) 0.01985(10) 0.00239(6) -0.00406(7) -0.00637(7)
B1 0.029(3) 0.020(3) 0.031(3) 0.005(2) -0.004(3) -0.009(3)
B2 0.021(3) 0.024(3) 0.027(3) 0.000(2) -0.009(3) -0.008(2)
F1 0.041(2) 0.041(2) 0.045(2) -0.012(2) -0.005(2) 0.008(2)
F2 0.036(2) 0.037(2) 0.045(2) 0.0017(15) -0.019(2) -0.004(2)
F3 0.049(2) 0.038(2) 0.076(3) -0.025(2) -0.001(2) -0.023(2)
F4 0.065(3) 0.060(2) 0.044(2) 0.003(2) 0.007(2) -0.044(2)
P1 0.0273(7) 0.0160(6) 0.0200(6) 0.0018(5) -0.0026(5) -0.0074(5)
P2 0.0274(8) 0.0169(7) 0.0274(7) 0.0050(5) -0.0098(6) -0.0073(6)
C1 0.022(3) 0.019(2) 0.022(3) 0.003(2) 0.001(2) -0.006(2)
C2 0.047(4) 0.019(3) 0.033(3) 0.003(2) -0.014(3) -0.013(2)
C3 0.052(4) 0.016(3) 0.059(4) 0.000(3) -0.020(3) -0.004(3)
C4 0.045(4) 0.022(3) 0.047(4) 0.015(2) -0.019(3) -0.013(3)
C5 0.040(3) 0.037(3) 0.024(3) 0.009(2) -0.010(2) -0.013(3)
C6 0.042(3) 0.017(3) 0.028(3) 0.000(2) -0.006(2) -0.007(2)
C7 0.025(3) 0.017(2) 0.025(3) 0.003(2) -0.006(2) -0.006(2)
C8 0.043(4) 0.053(4) 0.035(3) -0.010(3) 0.002(3) -0.026(3)
C9 0.050(4) 0.067(5) 0.051(4) -0.017(3) -0.005(3) -0.035(4)
C10 0.047(4) 0.043(4) 0.037(3) -0.010(3) -0.014(3) -0.014(3)
C11 0.061(4) 0.054(4) 0.026(3) -0.006(3) 0.004(3) -0.029(3)
C12 0.046(4) 0.047(4) 0.026(3) -0.005(3) 0.003(3) -0.025(3)
C13 0.030(3) 0.031(3) 0.022(3) 0.002(2) 0.003(2) -0.014(2)
C14 0.024(3) 0.028(3) 0.036(3) -0.005(2) 0.004(2) -0.009(2)
C15 0.029(3) 0.028(3) 0.063(4) 0.008(3) -0.005(3) -0.011(3)
C16 0.034(3) 0.028(3) 0.051(4) 0.008(3) -0.016(3) -0.013(3)
C17 0.031(3) 0.023(3) 0.029(3) 0.006(2) -0.014(2) -0.006(2)
C18 0.061(4) 0.030(3) 0.036(3) 0.002(2) -0.016(3) -0.018(3)
C19 0.068(5) 0.050(4) 0.026(3) -0.004(3) -0.011(3) -0.008(4)
C20 0.051(4) 0.050(4) 0.025(3) 0.012(3) -0.010(3) -0.010(3)
C21 0.060(4) 0.046(4) 0.036(4) 0.014(3) -0.005(3) -0.026(3)
C22 0.055(4) 0.030(3) 0.033(3) 0.003(2) -0.006(3) -0.018(3)
C23 0.026(3) 0.019(3) 0.024(3) 0.001(2) -0.002(2) -0.006(2)
C24 0.032(3) 0.023(3) 0.034(3) 0.000(2) -0.006(2) -0.003(2)
C25 0.041(4) 0.037(3) 0.038(3) -0.007(3) -0.005(3) -0.008(3)
C26 0.049(4) 0.024(3) 0.043(4) -0.007(3) 0.004(3) -0.003(3)
C27 0.041(4) 0.020(3) 0.054(4) 0.006(3) -0.008(3) 0.002(3)
C28 0.044(4) 0.028(3) 0.040(3) 0.000(3) -0.013(3) -0.007(3)

loop_
_atom_site_label
_atom_site_type_symbol
_atom_site_fract_x
_atom_site_fract_y
_atom_site_fract_z
_atom_site_U_iso_or_equiv
_atom_site_thermal_displace_type
_atom_site_occupancy
_atom_site_calc_flag
_atom_site_refinement_flags
_atom_site_disorder_group
Pt Pt -0.38219(2) 0.34247(2) -0.262912(13) 0.01913(6) Uani 1 d . .
B1 B -0.6025(7) 0.4681(5) -0.2748(4) 0.0266(13) Uani 1 d . .
B2 B -0.5159(7) 0.2225(5) -0.2290(4) 0.0234(13) Uani 1 d . .
F1 F -0.6856(4) 0.5482(3) -0.2060(2) 0.0470(9) Uani 1 d . .
F2 F -0.6831(4) 0.4880(3) -0.3453(2) 0.0401(8) Uani 1 d . .
F3 F -0.5146(4) 0.1311(3) -0.2832(3) 0.0520(9) Uani 1 d . .
F4 F -0.6136(4) 0.2232(3) -0.1501(2) 0.0529(9) Uani 1 d . .
P1 P -0.2573(2) 0.49816(11) -0.29913(8) 0.0213(3) Uani 1 d . .
P2 P -0.1569(2) 0.18635(11) -0.22111(9) 0.0234(3) Uani 1 d . .
C1 C -0.3677(6) 0.6404(4) -0.3592(3) 0.0217(11) Uani 1 d . .
C2 C -0.4058(7) 0.7628(4) -0.3265(4) 0.0317(13) Uani 1 d . .
H2A H -0.3749(7) 0.7757(4) -0.2702(4) 0.038 Uiso 1 calc R .
C3 C -0.4892(7) 0.8652(5) -0.3772(4) 0.042(2) Uani 1 d . .
H3A H -0.5149(7) 0.9482(5) -0.3551(4) 0.051 Uiso 1 calc R .
C4 C -0.5349(7) 0.8481(5) -0.4590(4) 0.0367(14) Uani 1 d . .
H4A H -0.5919(7) 0.9190(5) -0.4927(4) 0.044 Uiso 1 calc R .
C5 C -0.4980(7) 0.7275(5) -0.4922(4) 0.0334(13) Uani 1 d . .
H5A H -0.5286(7) 0.7158(5) -0.5489(4) 0.040 Uiso 1 calc R .
C6 C -0.4162(6) 0.6241(5) -0.4420(3) 0.0296(12) Uani 1 d . .
H6A H -0.3929(6) 0.5414(5) -0.4640(3) 0.036 Uiso 1 calc R .
C7 C -0.2199(6) 0.5574(4) -0.1946(3) 0.0226(11) Uani 1 d . .
C8 C -0.0924(7) 0.6010(6) -0.1924(4) 0.0414(15) Uani 1 d . .
H8A H -0.0189(7) 0.6024(6) -0.2473(4) 0.050 Uiso 1 calc R .
C9 C -0.0708(8) 0.6427(6) -0.1105(4) 0.051(2) Uani 1 d . .
H9A H 0.0171(8) 0.6730(6) -0.1104(4) 0.062 Uiso 1 calc R .
C10 C -0.1732(7) 0.6412(5) -0.0300(4) 0.0412(15) Uani 1 d . .
H10A H -0.1563(7) 0.6684(5) 0.0260(4) 0.049 Uiso 1 calc R .
C11 C -0.2997(8) 0.5999(6) -0.0322(4) 0.045(2) Uani 1 d . .
H11A H -0.3733(8) 0.6004(6) 0.0229(4) 0.054 Uiso 1 calc R .
C12 C -0.3246(7) 0.5570(5) -0.1126(4) 0.0379(14) Uani 1 d . .
H12A H -0.4133(7) 0.5272(5) -0.1117(4) 0.046 Uiso 1 calc R .
C13 C -0.0675(6) 0.4514(5) -0.3816(3) 0.0279(12) Uani 1 d . .
H13A H -0.0905(6) 0.4887(5) -0.4430(3) 0.033 Uiso 1 calc R .
H13B H 0.0065(6) 0.4904(5) -0.3619(3) 0.033 Uiso 1 calc R .
C14 C 0.0210(6) 0.3104(5) -0.3937(4) 0.0301(12) Uani 1 d . .
H14A H -0.0585(6) 0.2679(5) -0.3996(4) 0.036 Uiso 1 calc R .
H14B H 0.0961(6) 0.2998(5) -0.4529(4) 0.036 Uiso 1 calc R .
C15 C 0.1146(7) 0.2424(5) -0.3181(4) 0.0401(15) Uani 1 d . .
H15A H 0.1949(7) 0.2845(5) -0.3131(4) 0.048 Uiso 1 calc R .
H15B H 0.1743(7) 0.1552(5) -0.3384(4) 0.048 Uiso 1 calc R .
C16 C 0.0216(7) 0.2342(5) -0.2212(4) 0.0363(14) Uani 1 d . .
H16A H -0.0114(7) 0.3176(5) -0.1921(4) 0.044 Uiso 1 calc R .
H16B H 0.0934(7) 0.1727(5) -0.1830(4) 0.044 Uiso 1 calc R .
C17 C -0.2075(6) 0.1388(5) -0.1005(3) 0.0274(12) Uani 1 d . .
C18 C -0.2200(7) 0.2188(5) -0.0289(4) 0.0406(15) Uani 1 d . .
H18A H -0.1896(7) 0.2930(5) -0.0421(4) 0.049 Uiso 1 calc R .
C19 C -0.2774(8) 0.1897(6) 0.0623(4) 0.050(2) Uani 1 d . .
H19A H -0.2875(8) 0.2447(6) 0.1108(4) 0.060 Uiso 1 calc R .
C20 C -0.3195(7) 0.0802(6) 0.0815(4) 0.044(2) Uani 1 d . .
H20A H -0.3583(7) 0.0601(6) 0.1433(4) 0.052 Uiso 1 calc R .
C21 C -0.3055(8) 0.0021(6) 0.0124(4) 0.046(2) Uani 1 d . .
H21A H -0.3340(8) -0.0728(6) 0.0267(4) 0.056 Uiso 1 calc R .
C22 C -0.2502(7) 0.0286(5) -0.0792(4) 0.0385(14) Uani 1 d . .
H22A H -0.2416(7) -0.0274(5) -0.1267(4) 0.046 Uiso 1 calc R .
C23 C -0.0786(6) 0.0391(4) -0.2852(3) 0.0239(11) Uani 1 d . .
C24 C -0.1415(6) 0.0253(5) -0.3621(4) 0.0311(12) Uani 1 d . .
H24A H -0.2276(6) 0.0923(5) -0.3810(4) 0.037 Uiso 1 calc R .
C25 C -0.0801(7) -0.0864(5) -0.4128(4) 0.0397(14) Uani 1 d . .
H25A H -0.1261(7) -0.0957(5) -0.4645(4) 0.048 Uiso 1 calc R .
C26 C 0.0481(7) -0.1824(5) -0.3865(4) 0.0416(15) Uani 1 d . .
H26A H 0.0923(7) -0.2576(5) -0.4210(4) 0.050 Uiso 1 calc R .
C27 C 0.1114(7) -0.1687(5) -0.3102(4) 0.0412(15) Uani 1 d . .
H27A H 0.1984(7) -0.2353(5) -0.2917(4) 0.049 Uiso 1 calc R .
C28 C 0.0500(7) -0.0594(5) -0.2604(4) 0.0379(14) Uani 1 d . .
H28A H 0.0960(7) -0.0512(5) -0.2084(4) 0.045 Uiso 1 calc R .

loop_
_atom_type_symbol
_atom_type_description
_atom_type_scat_dispersion_real
_atom_type_scat_dispersion_imag
_atom_type_scat_source
C C 0.0033 0.0016 'International Tables Vol C Tables 4.2.6.8 and 6.1.1.4'
H H 0.0000 0.0000 'International Tables Vol C Tables 4.2.6.8 and 6.1.1.4'
B B 0.0013 0.0007 'International Tables Vol C Tables 4.2.6.8 and 6.1.1.4'
F F 0.0171 0.0103 'International Tables Vol C Tables 4.2.6.8 and 6.1.1.4'
P P 0.1023 0.0942 'International Tables Vol C Tables 4.2.6.8 and 6.1.1.4'
Pt Pt -1.7033 8.3905 'International Tables Vol C Tables 4.2.6.8 and 6.1.1.4'

loop_
_geom_angle_atom_site_label_1
_geom_angle_atom_site_label_2
_geom_angle_atom_site_label_3
_geom_angle
_geom_angle_site_symmetry_1
_geom_angle_site_symmetry_3
_geom_angle_publ_flag
B1 Pt1 B2 81.5(2) . . ?
B1 Pt1 P1 92.2(2) . . ?
B2 Pt1 P1 173.4(2) . . ?
B1 Pt1 P2 168.3(2) . . ?
B2 Pt1 P2 90.4(2) . . ?
P1 Pt1 P2 95.70(7) . . ?
F2 B1 F1 110.2(5) . . ?
F2 B1 Pt1 128.9(4) . . ?
F1 B1 Pt1 120.9(4) . . ?
F4 B2 F3 110.6(5) . . ?
F4 B2 Pt1 124.8(4) . . ?
F3 B2 Pt1 124.6(4) . . ?
C1 P1 C7 104.3(2) . . ?
C1 P1 C13 99.7(2) . . ?
C7 P1 C13 108.5(2) . . ?
C1 P1 Pt1 116.3(2) . . ?
C7 P1 Pt1 111.5(2) . . ?
C13 P1 Pt1 115.3(2) . . ?
C17 P2 C23 105.3(2) . . ?
C17 P2 C16 103.7(2) . . ?
C23 P2 C16 103.5(3) . . ?
C17 P2 Pt1 108.0(2) . . ?
C23 P2 Pt1 118.5(2) . . ?
C16 P2 Pt1 116.5(2) . . ?
C6 C1 C2 119.0(4) . . ?
C6 C1 P1 117.4(4) . . ?
C2 C1 P1 123.6(4) . . ?
C3 C2 C1 119.5(5) . . ?
C4 C3 C2 120.9(5) . . ?
C3 C4 C5 120.3(5) . . ?
C4 C5 C6 119.6(5) . . ?
C5 C6 C1 120.7(5) . . ?
C8 C7 C12 117.9(5) . . ?
C8 C7 P1 123.7(4) . . ?
C12 C7 P1 118.4(4) . . ?
C7 C8 C9 120.4(6) . . ?
C10 C9 C8 121.5(6) . . ?
C11 C10 C9 118.2(6) . . ?
C10 C11 C12 121.9(6) . . ?
C11 C12 C7 120.1(5) . . ?
C14 C13 P1 117.9(4) . . ?
C15 C14 C13 116.9(5) . . ?
C14 C15 C16 118.0(5) . . ?
C15 C16 P2 113.3(4) . . ?
C18 C17 C22 119.0(5) . . ?
C18 C17 P2 120.2(4) . . ?
C22 C17 P2 120.6(4) . . ?
C17 C18 C19 120.2(5) . . ?
C20 C19 C18 119.7(6) . . ?
C21 C20 C19 120.1(5) . . ?
C20 C21 C22 121.8(6) . . ?
C21 C22 C17 119.3(5) . . ?
C24 C23 C28 118.2(5) . . ?
C24 C23 P2 120.7(4) . . ?
C28 C23 P2 121.0(4) . . ?
C23 C24 C25 121.1(5) . . ?
C26 C25 C24 119.2(5) . . ?
C27 C26 C25 119.8(5) . . ?
C28 C27 C26 120.7(5) . . ?
C27 C28 C23 120.9(5) . . ?

loop_
_geom_bond_atom_site_label_1
_geom_bond_atom_site_label_2
_geom_bond_distance
_geom_bond_site_symmetry_2
_geom_bond_publ_flag
Pt1 B1 2.044(6) . ?
Pt1 B2 2.047(6) . ?
Pt1 P1 2.335(2) . ?
Pt1 P2 2.341(2) . ?
B1 F2 1.325(6) . ?
B1 F1 1.351(7) . ?
B2 F4 1.322(7) . ?
B2 F3 1.339(6) . ?
P1 C1 1.832(5) . ?
P1 C7 1.838(5) . ?
P1 C13 1.852(5) . ?
P2 C17 1.831(5) . ?
P2 C23 1.833(5) . ?
P2 C16 1.836(5) . ?
C1 C6 1.402(7) . ?
C1 C2 1.403(7) . ?
C2 C3 1.390(7) . ?
C3 C4 1.378(8) . ?
C4 C5 1.388(7) . ?
C5 C6 1.388(7) . ?
C7 C8 1.380(7) . ?
C7 C12 1.391(7) . ?
C8 C9 1.386(8) . ?
C9 C10 1.366(8) . ?
C10 C11 1.355(8) . ?
C11 C12 1.385(7) . ?
C13 C14 1.530(7) . ?
C14 C15 1.514(7) . ?
C15 C16 1.531(8) . ?
C17 C18 1.400(7) . ?
C17 C22 1.401(7) . ?
C18 C19 1.401(8) . ?
C19 C20 1.388(9) . ?
C20 C21 1.352(8) . ?
C21 C22 1.394(8) . ?
C23 C24 1.383(7) . ?
C23 C28 1.392(7) . ?
C24 C25 1.405(7) . ?
C25 C26 1.383(7) . ?
C26 C27 1.378(8) . ?
C27 C28 1.377(8) . ?
